data_7216532
loop_
_publ_author_name
'Jones, Charlotte L.'
'Wilson, Chick C.'
'Thomas, Lynne H.'

_publ_section_title
;
 Turning colour on and off using molecular disorder and proton transfer in
 multi-component molecular complexes
;
_journal_issue 26
_journal_name_full CrystEngComm
_journal_page_first 5849
_journal_paper_doi 10.1039/c4ce00229f
_journal_volume 16
_journal_year 2014
_chemical_formula_sum 'C13 H10 I N3 O6'
_chemical_formula_weight 431.14
_chemical_name_systematic
;
 ?
;
_space_group_IT_number 19
_symmetry_space_group_name_Hall 'P 2ac 2ab'
_symmetry_space_group_name_H-M 'P 21 21 21'
_atom_sites_solution_hydrogens mixed
_atom_sites_solution_primary direct
_atom_sites_solution_secondary difmap
_audit_creation_method SHELXL-97
_cell_angle_alpha 90.00
_cell_angle_beta 90.00
_cell_angle_gamma 90.00
_cell_formula_units_Z 4
_cell_length_a 6.0536(7)
_cell_length_b 10.5285(16)
_cell_length_c 24.444(3)
_cell_measurement_temperature 100
_cell_volume 1557.9(4)
_computing_structure_refinement 'SHELXL-97 (Sheldrick, 2008)'
_diffrn_ambient_temperature 100
_diffrn_measured_fraction_theta_full 0.997
_diffrn_measured_fraction_theta_max 0.997
_diffrn_radiation_monochromator graphite
_diffrn_radiation_source 'fine-focus sealed tube'
_diffrn_radiation_type MoK\a
_diffrn_radiation_wavelength 0.71075
_diffrn_reflns_av_R_equivalents 0.0299
_diffrn_reflns_av_sigmaI/netI 0.0322
_diffrn_reflns_limit_h_max 7
_diffrn_reflns_limit_h_min -7
_diffrn_reflns_limit_k_max 13
_diffrn_reflns_limit_k_min -13
_diffrn_reflns_limit_l_max 31
_diffrn_reflns_limit_l_min -31
_diffrn_reflns_number 10999
_diffrn_reflns_theta_full 27.47
_diffrn_reflns_theta_max 27.47
_diffrn_reflns_theta_min 3.16
_exptl_absorpt_coefficient_mu 2.090
_exptl_absorpt_correction_T_max 1.0000
_exptl_absorpt_correction_T_min 0.8451
_exptl_absorpt_correction_type multi-scan
_exptl_absorpt_process_details 'ABSCOR (Rigaku, 1995)'
_exptl_crystal_density_diffrn 1.838
_exptl_crystal_density_method 'not measured'
_exptl_crystal_F_000 840
_refine_diff_density_max 0.560
_refine_diff_density_min -0.357
_refine_diff_density_rms 0.086
_refine_ls_abs_structure_details 'Flack H D (1983), Acta Cryst. A39, 876-881'
_refine_ls_abs_structure_Flack -0.016(15)
_refine_ls_extinction_method none
_refine_ls_goodness_of_fit_ref 1.154
_refine_ls_hydrogen_treatment mixed
_refine_ls_matrix_type full
_refine_ls_number_parameters 220
_refine_ls_number_reflns 3552
_refine_ls_number_restraints 0
_refine_ls_restrained_S_all 1.154
_refine_ls_R_factor_all 0.0249
_refine_ls_R_factor_gt 0.0211
_refine_ls_shift/su_max 0.001
_refine_ls_shift/su_mean 0.000
_refine_ls_structure_factor_coef Fsqd
_refine_ls_weighting_details 'calc w=1/[\s^2^(Fo^2^)+(0.0179P)^2^+0.2873P] where P=(Fo^2^+2Fc^2^)/3'
_refine_ls_weighting_scheme calc
_refine_ls_wR_factor_gt 0.0449
_refine_ls_wR_factor_ref 0.0505
_reflns_number_gt 3349
_reflns_number_total 3552
_reflns_threshold_expression >2\s(I)
_cod_data_source_file c4ce00229f2.cif
_cod_data_source_block 4ia_35dnba_mecn_11_rtrpt
_cod_depositor_comments
;
The following automatic conversions were performed:

'_exptl_absorpt_correction_type' value 'Multi-scan' changed to
'multi-scan' according to
/usr/data/users/saulius/crontab/automatic-downloads/rss-feeds/RSC/lib/dictionaries/cif_core.dic
dictionary named 'cif_core.dic' version 2.4.2 from 2011-04-26.

Automatic conversion script
Id: cif_fix_values 2281 2013-09-26 08:29:07Z andrius 

 Adding full bibliography for 7216532--7216537.cif.
;
_cod_original_cell_volume 1558.0(4)
_cod_original_sg_symbol_H-M P_21_21_21
_cod_database_code 7216532

loop_
_symmetry_equiv_pos_as_xyz
'x, y, z'
'-x+1/2, -y, z+1/2'
'x+1/2, -y+1/2, -z'
'-x, y+1/2, -z+1/2'

loop_
_atom_site_label
_atom_site_type_symbol
_atom_site_fract_x
_atom_site_fract_y
_atom_site_fract_z
_atom_site_U_iso_or_equiv
_atom_site_adp_type
_atom_site_occupancy
_atom_site_symmetry_multiplicity
_atom_site_calc_flag
_atom_site_refinement_flags
C6 C 1.0255(4) 0.8402(3) 0.08495(11) 0.0209(6) Uani 1 1 d .
H6 H 1.1321 0.7920 0.1029 0.025 Uiso 1 1 calc R
H1A H 1.074(5) 1.199(3) 0.0516(11) 0.011(7) Uiso 1 1 d .
H1B H 0.828(5) 1.216(3) 0.0578(13) 0.027(9) Uiso 1 1 d .
H1C H 0.926(6) 1.192(3) 0.0004(14) 0.034(9) Uiso 1 1 d .
I1 I 0.76381(3) 0.592982(15) 0.085503(6) 0.02486(6) Uani 1 1 d .
O6 O 0.7399(4) 1.48091(17) 0.28292(7) 0.0265(4) Uani 1 1 d .
C9 C 0.2265(5) 1.3178(2) 0.27168(9) 0.0171(5) Uani 1 1 d .
H9 H 0.1757 1.3223 0.3075 0.021 Uiso 1 1 calc R
O4 O -0.1554(3) 1.1932(2) 0.29517(8) 0.0287(5) Uani 1 1 d .
O5 O 0.4885(3) 1.4438(2) 0.34419(8) 0.0272(5) Uani 1 1 d .
C4 C 0.9023(5) 1.0383(3) 0.04763(11) 0.0175(6) Uani 1 1 d .
O3 O -0.1957(3) 1.13126(18) 0.21112(7) 0.0225(4) Uani 1 1 d .
N2 N -0.0959(4) 1.1881(2) 0.24700(9) 0.0196(5) Uani 1 1 d .
C5 C 1.0614(5) 0.9679(3) 0.07444(11) 0.0194(6) Uani 1 1 d .
H5 H 1.1926 1.0061 0.0854 0.023 Uiso 1 1 calc R
O2 O 0.3494(3) 1.25200(19) 0.06847(7) 0.0208(4) Uani 1 1 d .
O1 O 0.6745(3) 1.31626(17) 0.10078(7) 0.0187(4) Uani 1 1 d .
C3 C 0.7064(5) 0.9836(3) 0.03042(11) 0.0211(6) Uani 1 1 d .
H3 H 0.6011 1.0318 0.0121 0.025 Uiso 1 1 calc R
C2 C 0.6691(5) 0.8555(3) 0.04085(11) 0.0227(6) Uani 1 1 d .
H2 H 0.5384 0.8174 0.0295 0.027 Uiso 1 1 calc R
N3 N 0.5579(4) 1.4381(2) 0.29773(10) 0.0197(5) Uani 1 1 d .
N1 N 0.9385(4) 1.1736(2) 0.03767(10) 0.0167(5) Uani 1 1 d .
C12 C 0.3795(4) 1.3039(3) 0.16340(11) 0.0156(5) Uani 1 1 d .
C13 C 0.4749(4) 1.2899(3) 0.10656(10) 0.0161(5) Uani 1 1 d .
C10 C 0.4240(4) 1.3737(2) 0.25568(11) 0.0159(5) Uani 1 1 d .
C7 C 0.1789(4) 1.2480(2) 0.17756(10) 0.0157(5) Uani 1 1 d .
H7 H 0.0934 1.2067 0.1514 0.019 Uiso 1 1 calc R
C11 C 0.5027(4) 1.3676(2) 0.20284(11) 0.0166(5) Uani 1 1 d .
H11 H 0.6363 1.4056 0.1937 0.020 Uiso 1 1 calc R
C1 C 0.8272(5) 0.7848(3) 0.06826(11) 0.0207(6) Uani 1 1 d .
C8 C 0.1103(4) 1.2554(2) 0.23144(11) 0.0164(5) Uani 1 1 d .

loop_
_atom_site_aniso_label
_atom_site_aniso_U_11
_atom_site_aniso_U_22
_atom_site_aniso_U_33
_atom_site_aniso_U_23
_atom_site_aniso_U_13
_atom_site_aniso_U_12
C6 0.0210(13) 0.0222(14) 0.0194(13) 0.0029(12) 0.0029(14) 0.0017(10)
I1 0.03286(10) 0.02003(9) 0.02170(9) 0.00004(7) 0.00467(10) -0.00607(9)
O6 0.0248(10) 0.0297(10) 0.0251(9) -0.0039(7) -0.0016(11) -0.0098(11)
C9 0.0204(13) 0.0183(12) 0.0127(10) 0.0005(8) 0.0013(12) 0.0034(12)
O4 0.0289(11) 0.0384(13) 0.0187(10) 0.0007(9) 0.0089(9) -0.0068(10)
O5 0.0280(11) 0.0381(13) 0.0156(10) -0.0032(9) -0.0007(9) -0.0028(9)
C4 0.0217(14) 0.0165(13) 0.0144(13) 0.0005(11) 0.0024(11) 0.0001(11)
O3 0.0191(10) 0.0251(10) 0.0232(9) -0.0007(8) -0.0028(8) -0.0052(8)
N2 0.0163(11) 0.0192(12) 0.0233(12) 0.0037(10) 0.0028(10) 0.0017(9)
C5 0.0180(13) 0.0240(14) 0.0162(13) 0.0002(11) -0.0027(11) -0.0032(11)
O2 0.0212(9) 0.0271(11) 0.0142(9) -0.0001(8) 0.0009(8) -0.0044(8)
O1 0.0165(9) 0.0196(9) 0.0199(9) -0.0017(7) 0.0028(7) -0.0030(7)
C3 0.0193(15) 0.0247(14) 0.0192(12) 0.0019(10) -0.0042(12) 0.0012(12)
C2 0.0186(13) 0.0271(15) 0.0225(14) -0.0043(12) 0.0016(12) -0.0057(11)
N3 0.0198(11) 0.0180(13) 0.0213(12) -0.0013(9) -0.0023(10) -0.0011(9)
N1 0.0162(12) 0.0193(12) 0.0147(11) 0.0001(9) 0.0009(10) 0.0000(9)
C12 0.0183(13) 0.0139(13) 0.0146(12) 0.0011(10) 0.0009(11) 0.0003(10)
C13 0.0203(13) 0.0127(13) 0.0153(12) 0.0028(10) 0.0013(11) -0.0001(10)
C10 0.0152(12) 0.0158(13) 0.0166(12) -0.0014(10) -0.0030(11) 0.0015(9)
C7 0.0176(12) 0.0155(13) 0.0140(12) 0.0001(10) -0.0020(10) 0.0018(10)
C11 0.0147(12) 0.0148(13) 0.0203(13) 0.0018(11) 0.0002(11) 0.0002(10)
C1 0.0267(14) 0.0190(13) 0.0164(12) -0.0014(11) 0.0062(11) -0.0015(11)
C8 0.0129(12) 0.0158(13) 0.0204(13) 0.0025(10) 0.0012(11) -0.0001(10)

loop_
_atom_type_symbol
_atom_type_description
_atom_type_scat_dispersion_real
_atom_type_scat_dispersion_imag
_atom_type_scat_source
C C 0.0033 0.0016 'International Tables Vol C Tables 4.2.6.8 and 6.1.1.4'
H H 0.0000 0.0000 'International Tables Vol C Tables 4.2.6.8 and 6.1.1.4'
I I -0.4742 1.8119 'International Tables Vol C Tables 4.2.6.8 and 6.1.1.4'
N N 0.0061 0.0033 'International Tables Vol C Tables 4.2.6.8 and 6.1.1.4'
O O 0.0106 0.0060 'International Tables Vol C Tables 4.2.6.8 and 6.1.1.4'

loop_
_geom_angle_atom_site_label_1
_geom_angle_atom_site_label_2
_geom_angle_atom_site_label_3
_geom_angle
C5 C6 C1 119.1(3)
C8 C9 C10 116.2(2)
C5 C4 C3 121.2(3)
C5 C4 N1 119.9(3)
C3 C4 N1 118.9(3)
O3 N2 O4 124.2(2)
O3 N2 C8 117.7(2)
O4 N2 C8 118.0(2)
C4 C5 C6 120.0(3)
C4 C3 C2 119.1(3)
C1 C2 C3 119.9(3)
O5 N3 O6 124.2(2)
O5 N3 C10 119.0(2)
O6 N3 C10 116.8(2)
C11 C12 C7 119.9(2)
C11 C12 C13 118.6(2)
C7 C12 C13 121.3(2)
O1 C13 O2 124.6(2)
O1 C13 C12 116.9(2)
O2 C13 C12 118.5(2)
C11 C10 C9 122.8(2)
C11 C10 N3 119.0(2)
C9 C10 N3 118.2(2)
C8 C7 C12 118.3(2)
C10 C11 C12 119.1(2)
C2 C1 C6 120.7(3)
C2 C1 I1 119.2(2)
C6 C1 I1 120.0(2)
C9 C8 C7 123.6(2)
C9 C8 N2 118.3(2)
C7 C8 N2 118.0(2)

loop_
_geom_bond_atom_site_label_1
_geom_bond_atom_site_label_2
_geom_bond_distance
C6 C5 1.387(4)
C6 C1 1.395(4)
I1 C1 2.098(3)
O6 N3 1.244(3)
C9 C8 1.376(4)
C9 C10 1.389(4)
O4 N2 1.232(3)
O5 N3 1.212(3)
C4 C5 1.381(4)
C4 C3 1.384(4)
C4 N1 1.462(4)
O3 N2 1.222(3)
N2 C8 1.485(3)
O2 C13 1.266(3)
O1 C13 1.248(3)
C3 C2 1.391(4)
C2 C1 1.385(4)
N3 C10 1.474(3)
C12 C11 1.391(4)
C12 C7 1.393(4)
C12 C13 1.512(4)
C10 C11 1.378(4)
C7 C8 1.383(3)

loop_
_geom_hbond_atom_site_label_D
_geom_hbond_atom_site_label_H
_geom_hbond_atom_site_label_A
_geom_hbond_distance_DH
_geom_hbond_distance_HA
_geom_hbond_distance_DA
_geom_hbond_angle_DHA
_geom_hbond_site_symmetry_A
N1 H1B O1 0.94(3) 1.75(3) 2.681(3) 167(3) .
N1 H1A O2 0.93(3) 1.80(3) 2.727(3) 172(2) 1_655
N1 H1C O2 0.94(3) 1.84(3) 2.763(3) 168(3) 3_575
